data_7711018
loop_
_publ_author_name
'Ibni Hashim, Ishfaq'
'Tzouras, Nikolaos V.'
'Ma, Xinyuan'
'Bourda, Laurens'
'Van Hecke, Kristof'
'Nolan, Steven P.'
'Cazin, Catherine S. J.'

_publ_section_title
;
 Improved synthetic routes to N-heterocyclic carbene-metal-diketonato
 complexes of gold and copper
;
_journal_name_full 'Dalton Transactions'
_journal_paper_doi 10.1039/D2DT02276A
_journal_year 2022
_chemical_formula_moiety 'C74 H63 Cu N2 O2'
_chemical_formula_sum 'C74 H63 Cu N2 O2'
_chemical_formula_weight 1075.82
_space_group_crystal_system orthorhombic
_space_group_IT_number 61
_space_group_name_Hall '-P 2ac 2ab'
_space_group_name_H-M_alt 'P b c a'
_atom_sites_solution_hydrogens geom
_atom_sites_solution_primary dual
_audit_creation_date 2022-08-01
_audit_creation_method
;
Olex2 1.2
(compiled May 18 2018 14:05:52 for OlexSys, GUI svn.r5506)
;
_audit_update_record
;
2022-08-02 deposited with the CCDC.	2022-08-05 downloaded from the CCDC.
;
_cell_angle_alpha 90
_cell_angle_beta 90
_cell_angle_gamma 90
_cell_formula_units_Z 8
_cell_length_a 18.44170(10)
_cell_length_b 18.30740(10)
_cell_length_c 34.0176(2)
_cell_measurement_reflns_used 28818
_cell_measurement_temperature 100(2)
_cell_measurement_theta_max 73.7170
_cell_measurement_theta_min 3.5130
_cell_volume 11485.01(11)
_computing_cell_refinement 'CrysAlisPro 1.171.42.49 (Rigaku OD, 2022)'
_computing_data_collection 'CrysAlisPro 1.171.42.49 (Rigaku OD, 2022)'
_computing_data_reduction 'CrysAlisPro 1.171.42.49 (Rigaku OD, 2022)'
_computing_molecular_graphics 'Olex2 (Dolomanov et al., 2009)'
_computing_publication_material 'Olex2 (Dolomanov et al., 2009)'
_computing_structure_refinement 'ShelXL (Sheldrick, 2015)'
_computing_structure_solution 'ShelXT (Sheldrick, 2015)'
_diffrn_ambient_environment N~2~
_diffrn_ambient_temperature 100(2)
_diffrn_detector 'CCD plate'
_diffrn_detector_area_resol_mean 10.4839
_diffrn_detector_type Atlas
_diffrn_measured_fraction_theta_full 0.996
_diffrn_measured_fraction_theta_max 0.983
_diffrn_measurement_details
;
List of Runs (angles in degrees, time in seconds):

  # Type    Start    End  Width  t~exp~   \w     \q     \k     \f   Frames
#--------------------------------------------------------------------------
  1  \w   -114.00 -66.00   1.00    7.00    --  -41.68-141.00   5.00   48
  2  \w    -74.00  34.00   1.00    7.00    --  -41.68  77.00  60.00  108
  3  \w     33.00 112.00   1.00   55.00    --  106.01-125.00 -30.00   79
  4  \w    103.00 178.00   1.00   55.00    --  106.01  77.00 -90.00   75
  5  \w    103.00 178.00   1.00   55.00    --  106.01  77.00  30.00   75
  6  \w    103.00 178.00   1.00   55.00    --  106.01  77.00  60.00   75
  7  \w   -115.00 -14.00   1.00    7.00    --  -41.68 -57.00  30.00  101
  8  \w   -115.00 -14.00   1.00    7.00    --  -41.68 -57.00 150.00  101
  9  \w     24.00 159.00   1.00   55.00    --  106.01 -15.00 -90.00  135
 10  \w     33.00 112.00   1.00   55.00    --  106.01-125.00 120.00   79
 11  \w     77.00 178.00   1.00   55.00    --  106.01  61.00 120.00  101
 12  \w    103.00 178.00   1.00   55.00    --  106.01  77.00 -30.00   75
 13  \w   -115.00 -79.00   1.00    7.00    --  -41.68 -57.00 -90.00   36
;
_diffrn_measurement_device 'four-circle diffractometer'
_diffrn_measurement_device_type 'SuperNova, Dual, Cu at home/near, Atlas'
_diffrn_measurement_method '\w scans'
_diffrn_orient_matrix_type 'CrysAlisPro convention (1999,Acta A55,543-557)'
_diffrn_orient_matrix_UB_11 -0.0690670000
_diffrn_orient_matrix_UB_12 0.0238516000
_diffrn_orient_matrix_UB_13 -0.0219983000
_diffrn_orient_matrix_UB_21 -0.0468493000
_diffrn_orient_matrix_UB_22 -0.0406655000
_diffrn_orient_matrix_UB_23 0.0304591000
_diffrn_orient_matrix_UB_31 -0.0036736000
_diffrn_orient_matrix_UB_32 0.0696824000
_diffrn_orient_matrix_UB_33 0.0252996000
_diffrn_radiation_monochromator mirror
_diffrn_radiation_probe x-ray
_diffrn_radiation_type CuK\a
_diffrn_radiation_wavelength 1.54184
_diffrn_reflns_av_R_equivalents 0.0373
_diffrn_reflns_av_unetI/netI 0.0217
_diffrn_reflns_Laue_measured_fraction_full 0.996
_diffrn_reflns_Laue_measured_fraction_max 0.983
_diffrn_reflns_limit_h_max 22
_diffrn_reflns_limit_h_min -22
_diffrn_reflns_limit_k_max 22
_diffrn_reflns_limit_k_min -20
_diffrn_reflns_limit_l_max 42
_diffrn_reflns_limit_l_min -41
_diffrn_reflns_number 75090
_diffrn_reflns_point_group_measured_fraction_full 0.996
_diffrn_reflns_point_group_measured_fraction_max 0.983
_diffrn_reflns_theta_full 67.684
_diffrn_reflns_theta_max 73.971
_diffrn_reflns_theta_min 2.598
_diffrn_source 'micro-focus sealed X-ray tube'
_diffrn_source_type 'SuperNova (Cu) X-ray Source'
_exptl_absorpt_coefficient_mu 0.914
_exptl_absorpt_correction_T_max 1.000
_exptl_absorpt_correction_T_min 0.672
_exptl_absorpt_correction_type gaussian
_exptl_absorpt_process_details
;
CrysAlisPro 1.171.42.49 (Rigaku Oxford Diffraction, 2022)
Numerical absorption correction based on gaussian integration over
a multifaceted crystal model
Empirical absorption correction using spherical harmonics,
implemented in SCALE3 ABSPACK scaling algorithm.
;
_exptl_crystal_colour 'clear colourless'
_exptl_crystal_colour_lustre clear
_exptl_crystal_colour_primary colourless
_exptl_crystal_density_diffrn 1.244
_exptl_crystal_description block
_exptl_crystal_F_000 4528
_exptl_crystal_size_max 0.23
_exptl_crystal_size_mid 0.12
_exptl_crystal_size_min 0.1
_refine_diff_density_max 0.360
_refine_diff_density_min -0.449
_refine_diff_density_rms 0.047
_refine_ls_extinction_method none
_refine_ls_goodness_of_fit_ref 1.027
_refine_ls_hydrogen_treatment constr
_refine_ls_matrix_type full
_refine_ls_number_parameters 753
_refine_ls_number_reflns 11465
_refine_ls_number_restraints 60
_refine_ls_restrained_S_all 1.028
_refine_ls_R_factor_all 0.0502
_refine_ls_R_factor_gt 0.0418
_refine_ls_shift/su_max 0.002
_refine_ls_shift/su_mean 0.000
_refine_ls_structure_factor_coef Fsqd
_refine_ls_weighting_details 'w=1/[\s^2^(Fo^2^)+(0.0680P)^2^+3.9857P] where P=(Fo^2^+2Fc^2^)/3'
_refine_ls_weighting_scheme calc
_refine_ls_wR_factor_gt 0.1130
_refine_ls_wR_factor_ref 0.1194
_reflns_Friedel_coverage 0.000
_reflns_number_gt 9767
_reflns_number_total 11465
_reflns_threshold_expression 'I > 2\s(I)'
_cod_data_source_file d2dt02276a2.cif
_cod_data_source_block 120_0_2
_cod_database_code 7711018
_shelx_shelxl_version_number 2018/3
_chemical_oxdiff_formula 'C74 H63 Cu N2 O2'
_shelx_space_group_comment
;
The symmetry employed for this shelxl refinement is uniquely defined
by the following loop, which should always be used as a source of
symmetry information in preference to the above space-group names.
They are only intended as comments.
;
_shelx_estimated_absorpt_t_max 0.914
_shelx_estimated_absorpt_t_min 0.817
_reflns_odcompleteness_completeness 99.52
_reflns_odcompleteness_iscentric 1
_reflns_odcompleteness_theta 66.97
_olex2_refinement_description
;
1. Fixed Uiso
 At 1.2 times of:
  All C(H) groups, All C(H,H) groups
 At 1.5 times of:
  All C(H,H,H) groups
2. Restrained distances
 C58A-C59A = C59A-C60A = C60A-C61A = C61A-C62A = C62A-C63A = C63A-C58A
 1.39 with sigma of 0.01
 C58B-C59B = C59B-C60B = C60B-C61B = C61B-C62B = C62B-C63B = C63B-C58B
 1.39 with sigma of 0.01
 C64A-C65A = C65A-C66A = C66A-C67A = C67A-C68A = C68A-C69A = C69A-C64A
 1.39 with sigma of 0.01
 C64B-C65B = C65B-C66B = C66B-C67B = C67B-C68B = C68B-C69B = C69B-C64B
 1.39 with sigma of 0.01
3. Uiso/Uaniso restraints and constraints
Uanis(C58A) = Uanis(C58B)
Uanis(C59A) = Uanis(C59B)
Uanis(C60A) = Uanis(C60B)
Uanis(C61A) = Uanis(C61B)
Uanis(C62A) = Uanis(C62B)
Uanis(C63A) = Uanis(C63B)
Uanis(C64A) = Uanis(C64B)
Uanis(C65A) = Uanis(C65B)
Uanis(C66A) = Uanis(C66B)
Uanis(C67A) = Uanis(C67B)
Uanis(C68A) = Uanis(C68B)
Uanis(C69A) = Uanis(C69B)
4. Rigid body (RIGU) restrains
 C18, C19, C20, C21, C22, C23
 with sigma for 1-2 distances of 0.001 and sigma for 1-3 distances of 0.001
5. Others
 Sof(H57A)=Sof(C58B)=Sof(C59B)=Sof(H59B)=Sof(C60B)=Sof(H60B)=Sof(C61B)=
 Sof(H61B)=Sof(C62B)=Sof(H62B)=Sof(C63B)=Sof(H63B)=Sof(C64B)=Sof(C65B)=
 Sof(H65B)=Sof(C66B)=Sof(H66B)=Sof(C67B)=Sof(H67B)=Sof(C68B)=Sof(H68B)=
 Sof(C69B)=Sof(H69B)=1-FVAR(1)
 Sof(H57)=Sof(C58A)=Sof(C59A)=Sof(H59A)=Sof(C60A)=Sof(H60A)=Sof(C61A)=
 Sof(H61A)=Sof(C62A)=Sof(H62A)=Sof(C63A)=Sof(H63A)=Sof(C64A)=Sof(C65A)=
 Sof(H65A)=Sof(C66A)=Sof(H66A)=Sof(C67A)=Sof(H67A)=Sof(C68A)=Sof(H68A)=
 Sof(C69A)=Sof(H69A)=FVAR(1)
6.a Ternary CH refined with riding coordinates:
 C11(H11), C24(H24), C44(H44), C57(H57), C57(H57A)
6.b Aromatic/amide H refined with riding coordinates:
 C2(H2), C3(H3), C6(H6), C8(H8), C13(H13), C14(H14), C15(H15), C16(H16),
 C17(H17), C19(H19), C20(H20), C21(H21), C22(H22), C23(H23), C26(H26), C27(H27),
  C28(H28), C29(H29), C30(H30), C32(H32), C33(H33), C34(H34), C35(H35),
 C36(H36), C39(H39), C41(H41), C46(H46), C47(H47), C48(H48), C49(H49), C50(H50),
  C52(H52), C53(H53), C54(H54), C55(H55), C56(H56), C59A(H59A), C60A(H60A),
 C61A(H61A), C62A(H62A), C63A(H63A), C65A(H65A), C66A(H66A), C67A(H67A),
 C68A(H68A), C69A(H69A), C72(H72), C59B(H59B), C60B(H60B), C61B(H61B),
 C62B(H62B), C63B(H63B), C65B(H65B), C66B(H66B), C67B(H67B), C68B(H68B),
 C69B(H69B)
6.c Idealised Me refined as rotating group:
 C10(H10A,H10B,H10C), C43(H43A,H43B,H43C), C70(H70A,H70B,H70C), C74(H74A,H74B,
 H74C)
;
_olex2_exptl_crystal_mounting_method 'mounted on a LithoLoop'
_olex2_submission_special_instructions 'No special instructions were received'
_oxdiff_exptl_absorpt_empirical_details
;
Empirical correction (ABSPACK) includes:
- Absorption correction using spherical harmonics
- Frame scaling
- B-factor correction
;
_oxdiff_exptl_absorpt_empirical_full_max 1.249
_oxdiff_exptl_absorpt_empirical_full_min 0.795

loop_
_space_group_symop_operation_xyz
'x, y, z'
'-x+1/2, -y, z+1/2'
'-x, y+1/2, -z+1/2'
'x+1/2, -y+1/2, -z'
'-x, -y, -z'
'x-1/2, y, -z-1/2'
'x, -y-1/2, z-1/2'
'-x-1/2, y-1/2, z'

loop_
_atom_site_label
_atom_site_type_symbol
_atom_site_fract_x
_atom_site_fract_y
_atom_site_fract_z
_atom_site_U_iso_or_equiv
_atom_site_adp_type
_atom_site_occupancy
_atom_site_site_symmetry_order
_atom_site_calc_flag
_atom_site_refinement_flags_posn
_atom_site_refinement_flags_adp
_atom_site_refinement_flags_occupancy
_atom_site_disorder_assembly
_atom_site_disorder_group
N1 N 0.60768(7) 0.32008(7) 0.66013(3) 0.0229(2) Uani 1 1 d . . . . .
N2 N 0.51544(7) 0.28930(7) 0.62580(4) 0.0249(3) Uani 1 1 d . . . . .
C1 C 0.56601(8) 0.34308(8) 0.62942(4) 0.0240(3) Uani 1 1 d . . . . .
C2 C 0.52494(8) 0.23473(9) 0.65363(4) 0.0273(3) Uani 1 1 d . . . . .
H2 H 0.496197 0.192054 0.656746 0.033 Uiso 1 1 calc R . . . .
C3 C 0.58284(8) 0.25408(9) 0.67536(4) 0.0266(3) Uani 1 1 d . . . . .
H3 H 0.602840 0.227830 0.696873 0.032 Uiso 1 1 calc R . . . .
C4 C 0.66610(8) 0.36310(8) 0.67582(4) 0.0238(3) Uani 1 1 d . . . . .
C5 C 0.73336(8) 0.36287(8) 0.65645(4) 0.0253(3) Uani 1 1 d . . . . .
C6 C 0.78793(8) 0.40699(9) 0.67187(5) 0.0287(3) Uani 1 1 d . . . . .
H6 H 0.834051 0.407459 0.659433 0.034 Uiso 1 1 calc R . . . .
C7 C 0.77701(9) 0.45048(9) 0.70499(5) 0.0301(3) Uani 1 1 d . . . . .
C8 C 0.70960(9) 0.44914(9) 0.72320(5) 0.0297(3) Uani 1 1 d . . . . .
H8 H 0.701870 0.478252 0.745934 0.036 Uiso 1 1 calc R . . . .
C9 C 0.65294(8) 0.40613(9) 0.70894(4) 0.0265(3) Uani 1 1 d . . . . .
C10 C 0.83571(10) 0.50090(11) 0.72005(6) 0.0406(4) Uani 1 1 d . . . . .
H10A H 0.883254 0.482337 0.711931 0.061 Uiso 1 1 calc GR . . . .
H10B H 0.833477 0.503124 0.748807 0.061 Uiso 1 1 calc GR . . . .
H10C H 0.828460 0.549926 0.709167 0.061 Uiso 1 1 calc GR . . . .
C11 C 0.57826(8) 0.40790(9) 0.72852(5) 0.0289(3) Uani 1 1 d . . . . .
H11 H 0.544176 0.383579 0.709772 0.035 Uiso 1 1 calc R . . . .
C12 C 0.57428(9) 0.36424(9) 0.76667(5) 0.0316(3) Uani 1 1 d . . . . .
C13 C 0.63167(10) 0.32465(12) 0.78213(6) 0.0425(4) Uani 1 1 d . . . . .
H13 H 0.677024 0.324352 0.768890 0.051 Uiso 1 1 calc R . . . .
C14 C 0.62341(12) 0.28515(14) 0.81704(6) 0.0536(5) Uani 1 1 d . . . . .
H14 H 0.663033 0.257984 0.827275 0.064 Uiso 1 1 calc R . . . .
C15 C 0.55800(13) 0.28548(13) 0.83665(6) 0.0517(5) Uani 1 1 d . . . . .
H15 H 0.553042 0.260373 0.860943 0.062 Uiso 1 1 calc R . . . .
C16 C 0.50051(13) 0.32202(14) 0.82099(7) 0.0577(6) Uani 1 1 d . . . . .
H16 H 0.454815 0.320728 0.833866 0.069 Uiso 1 1 calc R . . . .
C17 C 0.50835(12) 0.36100(13) 0.78643(7) 0.0510(5) Uani 1 1 d . . . . .
H17 H 0.467694 0.386188 0.775933 0.061 Uiso 1 1 calc R . . . .
C18 C 0.55177(9) 0.48665(10) 0.73273(5) 0.0331(3) Uani 1 1 d . U . . .
C19 C 0.55969(12) 0.52626(12) 0.76730(6) 0.0477(4) Uani 1 1 d . U . . .
H19 H 0.581138 0.504143 0.789728 0.057 Uiso 1 1 calc R . . . .
C20 C 0.53616(15) 0.59833(13) 0.76900(7) 0.0607(5) Uani 1 1 d . U . . .
H20 H 0.542955 0.625465 0.792514 0.073 Uiso 1 1 calc R . . . .
C21 C 0.50295(14) 0.63140(12) 0.73704(8) 0.0586(5) Uani 1 1 d . U . . .
H21 H 0.485842 0.680250 0.738712 0.070 Uiso 1 1 calc R . . . .
C22 C 0.49533(13) 0.59207(13) 0.70293(7) 0.0559(5) Uani 1 1 d . U . . .
H22 H 0.473361 0.614066 0.680619 0.067 Uiso 1 1 calc R . . . .
C23 C 0.51957(11) 0.52013(11) 0.70083(6) 0.0431(4) Uani 1 1 d . U . . .
H23 H 0.513856 0.493633 0.677017 0.052 Uiso 1 1 calc R . . . .
C24 C 0.74494(8) 0.31642(9) 0.61964(4) 0.0276(3) Uani 1 1 d . . . . .
H24 H 0.697535 0.316041 0.605362 0.033 Uiso 1 1 calc R . . . .
C25 C 0.76321(9) 0.23680(9) 0.62819(5) 0.0317(3) Uani 1 1 d . . . . .
C26 C 0.75298(12) 0.18550(11) 0.59849(5) 0.0424(4) Uani 1 1 d . . . . .
H26 H 0.731710 0.200351 0.574342 0.051 Uiso 1 1 calc R . . . .
C27 C 0.77321(13) 0.11328(11) 0.60347(6) 0.0507(5) Uani 1 1 d . . . . .
H27 H 0.765733 0.079242 0.582781 0.061 Uiso 1 1 calc R . . . .
C28 C 0.80426(12) 0.09031(11) 0.63841(7) 0.0502(5) Uani 1 1 d . . . . .
H28 H 0.818697 0.040876 0.641716 0.060 Uiso 1 1 calc R . . . .
C29 C 0.81396(14) 0.14023(12) 0.66839(7) 0.0537(5) Uani 1 1 d . . . . .
H29 H 0.835010 0.125136 0.692546 0.064 Uiso 1 1 calc R . . . .
C30 C 0.79282(12) 0.21307(11) 0.66323(6) 0.0438(4) Uani 1 1 d . . . . .
H30 H 0.798951 0.246766 0.684212 0.053 Uiso 1 1 calc R . . . .
C31 C 0.79991(9) 0.35053(9) 0.59155(4) 0.0300(3) Uani 1 1 d . . . . .
C32 C 0.87172(9) 0.32745(10) 0.59011(5) 0.0334(3) Uani 1 1 d . . . . .
H32 H 0.887495 0.289112 0.606876 0.040 Uiso 1 1 calc R . . . .
C33 C 0.92081(10) 0.36000(11) 0.56431(6) 0.0409(4) Uani 1 1 d . . . . .
H33 H 0.969803 0.344010 0.563707 0.049 Uiso 1 1 calc R . . . .
C34 C 0.89828(12) 0.41543(12) 0.53965(6) 0.0467(5) Uani 1 1 d . . . . .
H34 H 0.931755 0.437902 0.522206 0.056 Uiso 1 1 calc R . . . .
C35 C 0.82668(13) 0.43811(13) 0.54045(6) 0.0509(5) Uani 1 1 d . . . . .
H35 H 0.810996 0.476002 0.523372 0.061 Uiso 1 1 calc R . . . .
C36 C 0.77746(11) 0.40564(11) 0.56621(5) 0.0415(4) Uani 1 1 d . . . . .
H36 H 0.728341 0.421255 0.566440 0.050 Uiso 1 1 calc R . . . .
C37 C 0.46387(8) 0.28976(9) 0.59399(4) 0.0256(3) Uani 1 1 d . . . . .
C38 C 0.39929(8) 0.32932(9) 0.59807(4) 0.0274(3) Uani 1 1 d . . . . .
C39 C 0.35165(8) 0.32995(9) 0.56645(5) 0.0306(3) Uani 1 1 d . . . . .
H39 H 0.307261 0.355927 0.568746 0.037 Uiso 1 1 calc R . . . .
C40 C 0.36709(9) 0.29355(10) 0.53142(5) 0.0314(3) Uani 1 1 d . . . . .
C41 C 0.43251(8) 0.25603(9) 0.52827(5) 0.0300(3) Uani 1 1 d . . . . .
H41 H 0.444053 0.232153 0.504273 0.036 Uiso 1 1 calc R . . . .
C42 C 0.48150(8) 0.25261(9) 0.55942(5) 0.0278(3) Uani 1 1 d . . . . .
C43 C 0.31516(9) 0.29490(12) 0.49717(5) 0.0391(4) Uani 1 1 d . . . . .
H43A H 0.340273 0.313109 0.473747 0.059 Uiso 1 1 calc GR . . . .
H43B H 0.274247 0.327084 0.503334 0.059 Uiso 1 1 calc GR . . . .
H43C H 0.297205 0.245378 0.492168 0.059 Uiso 1 1 calc GR . . . .
C44 C 0.38278(8) 0.36755(9) 0.63684(4) 0.0293(3) Uani 1 1 d . . . . .
H44 H 0.429262 0.389883 0.646035 0.035 Uiso 1 1 calc R . . . .
C45 C 0.32851(10) 0.42963(10) 0.63272(5) 0.0348(4) Uani 1 1 d . . . . .
C46 C 0.35221(12) 0.49841(11) 0.62168(6) 0.0446(4) Uani 1 1 d . . . . .
H46 H 0.402371 0.506791 0.617186 0.054 Uiso 1 1 calc R . . . .
C47 C 0.30282(15) 0.55536(13) 0.61713(7) 0.0573(6) Uani 1 1 d . . . . .
H47 H 0.319431 0.602324 0.609389 0.069 Uiso 1 1 calc R . . . .
C48 C 0.23028(14) 0.54398(14) 0.62377(7) 0.0594(6) Uani 1 1 d . . . . .
H48 H 0.196808 0.582903 0.620326 0.071 Uiso 1 1 calc R . . . .
C49 C 0.20585(12) 0.47604(15) 0.63544(7) 0.0553(5) Uani 1 1 d . . . . .
H49 H 0.155734 0.468371 0.640405 0.066 Uiso 1 1 calc R . . . .
C50 C 0.25451(10) 0.41926(12) 0.63989(6) 0.0438(4) Uani 1 1 d . . . . .
H50 H 0.237521 0.372595 0.647906 0.053 Uiso 1 1 calc R . . . .
C51 C 0.35943(9) 0.31351(10) 0.66843(5) 0.0326(3) Uani 1 1 d . . . . .
C52 C 0.36752(13) 0.33405(12) 0.70745(6) 0.0485(5) Uani 1 1 d . . . . .
H52 H 0.389234 0.379668 0.713668 0.058 Uiso 1 1 calc R . . . .
C53 C 0.34420(15) 0.28859(14) 0.73734(6) 0.0600(6) Uani 1 1 d . . . . .
H53 H 0.349541 0.303457 0.763936 0.072 Uiso 1 1 calc R . . . .
C54 C 0.31315(14) 0.22163(13) 0.72885(6) 0.0551(5) Uani 1 1 d . . . . .
H54 H 0.297156 0.190533 0.749456 0.066 Uiso 1 1 calc R . . . .
C55 C 0.30569(13) 0.20055(12) 0.69016(6) 0.0507(5) Uani 1 1 d . . . . .
H55 H 0.284677 0.154550 0.684058 0.061 Uiso 1 1 calc R . . . .
C56 C 0.32875(10) 0.24623(11) 0.66006(5) 0.0401(4) Uani 1 1 d . . . . .
H56 H 0.323438 0.231187 0.633490 0.048 Uiso 1 1 calc R . . . .
C57 C 0.54911(9) 0.20494(9) 0.55735(5) 0.0304(3) Uani 1 1 d . . . . .
H57 H 0.584589 0.226180 0.576419 0.036 Uiso 0.808(5) 1 calc R . P A 1
H57A H 0.587852 0.232130 0.571806 0.036 Uiso 0.192(5) 1 calc R . P A 2
Cu1 Cu 0.56963(2) 0.42585(2) 0.59789(2) 0.03122(8) Uani 1 1 d . . . B 1
O1 O 0.60287(8) 0.43898(8) 0.54308(4) 0.0431(3) Uani 1 1 d . . . B 1
O2 O 0.53456(7) 0.52662(7) 0.60184(4) 0.0385(3) Uani 1 1 d . . . B 1
C58A C 0.5289(2) 0.1300(3) 0.57310(17) 0.0348(6) Uani 0.808(5) 1 d D . P A 1
C59A C 0.57312(18) 0.09501(19) 0.60047(10) 0.0444(7) Uani 0.808(5) 1 d D . P A 1
H59A H 0.617866 0.116820 0.607787 0.053 Uiso 0.808(5) 1 calc R . P A 1
C60A C 0.5530(2) 0.02884(18) 0.61727(9) 0.0539(9) Uani 0.808(5) 1 d D . P A 1
H60A H 0.583846 0.006186 0.636044 0.065 Uiso 0.808(5) 1 calc R . P A 1
C61A C 0.4893(2) -0.00373(16) 0.60693(10) 0.0551(9) Uani 0.808(5) 1 d D . P A 1
H61A H 0.475499 -0.048759 0.618608 0.066 Uiso 0.808(5) 1 calc R . P A 1
C62A C 0.44477(18) 0.02933(15) 0.57924(11) 0.0509(7) Uani 0.808(5) 1 d D . P A 1
H62A H 0.400698 0.006523 0.571602 0.061 Uiso 0.808(5) 1 calc R . P A 1
C63A C 0.46461(17) 0.09557(15) 0.56275(9) 0.0401(6) Uani 0.808(5) 1 d D . P A 1
H63A H 0.433578 0.117883 0.543967 0.048 Uiso 0.808(5) 1 calc R . P A 1
C64A C 0.5855(2) 0.20843(16) 0.51658(13) 0.0296(6) Uani 0.808(5) 1 d D . P A 1
C65A C 0.59529(17) 0.14693(17) 0.49342(9) 0.0375(6) Uani 0.808(5) 1 d D . P A 1
H65A H 0.579370 0.100620 0.502605 0.045 Uiso 0.808(5) 1 calc R . P A 1
C66A C 0.62871(15) 0.1527(2) 0.45642(9) 0.0451(8) Uani 0.808(5) 1 d D . P A 1
H66A H 0.634405 0.110492 0.440504 0.054 Uiso 0.808(5) 1 calc R . P A 1
C67A C 0.65317(14) 0.2192(2) 0.44315(8) 0.0439(7) Uani 0.808(5) 1 d D . P A 1
H67A H 0.675364 0.223160 0.418040 0.053 Uiso 0.808(5) 1 calc R . P A 1
C68A C 0.64513(16) 0.28022(19) 0.46677(8) 0.0466(7) Uani 0.808(5) 1 d D . P A 1
H68A H 0.663054 0.326081 0.458024 0.056 Uiso 0.808(5) 1 calc R . P A 1
C69A C 0.61127(18) 0.27518(17) 0.50297(9) 0.0399(7) Uani 0.808(5) 1 d D . P A 1
H69A H 0.605606 0.317713 0.518671 0.048 Uiso 0.808(5) 1 calc R . P A 1
C70 C 0.62113(16) 0.49240(15) 0.48093(6) 0.0622(6) Uani 1 1 d . . . B 1
H70A H 0.674188 0.495353 0.480826 0.093 Uiso 1 1 calc GR . . B 1
H70B H 0.601056 0.533062 0.465678 0.093 Uiso 1 1 calc GR . . B 1
H70C H 0.605848 0.446023 0.469174 0.093 Uiso 1 1 calc GR . . B 1
C71 C 0.59377(11) 0.49669(12) 0.52283(6) 0.0447(4) Uani 1 1 d . . . B 1
C72 C 0.56334(12) 0.56138(11) 0.53649(6) 0.0461(5) Uani 1 1 d . . . B 1
H72 H 0.559310 0.600542 0.518292 0.055 Uiso 1 1 calc R . . B 1
C73 C 0.53826(10) 0.57373(10) 0.57452(6) 0.0411(4) Uani 1 1 d . . . B 1
C74 C 0.51302(14) 0.64901(11) 0.58574(8) 0.0556(5) Uani 1 1 d . . . B 1
H74A H 0.462400 0.646786 0.594426 0.083 Uiso 1 1 calc GR . . B 1
H74B H 0.516897 0.681521 0.562949 0.083 Uiso 1 1 calc GR . . B 1
H74C H 0.543306 0.667772 0.607146 0.083 Uiso 1 1 calc GR . . B 1
C58B C 0.5415(10) 0.1303(15) 0.5784(9) 0.0348(6) Uani 0.192(5) 1 d D . P A 2
C59B C 0.5985(8) 0.1040(8) 0.6007(5) 0.0444(7) Uani 0.192(5) 1 d D . P A 2
H59B H 0.643025 0.129884 0.602268 0.053 Uiso 0.192(5) 1 calc R . P A 2
C60B C 0.5886(8) 0.0387(7) 0.6206(4) 0.0539(9) Uani 0.192(5) 1 d D . P A 2
H60B H 0.628443 0.018401 0.634477 0.065 Uiso 0.192(5) 1 calc R . P A 2
C61B C 0.5231(8) 0.0021(8) 0.6210(5) 0.0551(9) Uani 0.192(5) 1 d D . P A 2
H61B H 0.514838 -0.038332 0.637982 0.066 Uiso 0.192(5) 1 calc R . P A 2
C62B C 0.4702(8) 0.0272(7) 0.5955(5) 0.0509(7) Uani 0.192(5) 1 d D . P A 2
H62B H 0.428033 -0.001657 0.591373 0.061 Uiso 0.192(5) 1 calc R . P A 2
C63B C 0.4768(9) 0.0929(7) 0.5758(4) 0.0401(6) Uani 0.192(5) 1 d D . P A 2
H63B H 0.437601 0.111938 0.560866 0.048 Uiso 0.192(5) 1 calc R . P A 2
C64B C 0.5786(13) 0.1908(7) 0.5170(7) 0.0296(6) Uani 0.192(5) 1 d D . P A 2
C65B C 0.5895(9) 0.1233(7) 0.4997(4) 0.0375(6) Uani 0.192(5) 1 d D . P A 2
H65B H 0.574668 0.079683 0.512469 0.045 Uiso 0.192(5) 1 calc R . P A 2
C66B C 0.6228(8) 0.1211(8) 0.4630(4) 0.0451(8) Uani 0.192(5) 1 d D . P A 2
H66B H 0.630651 0.075201 0.450661 0.054 Uiso 0.192(5) 1 calc R . P A 2
C67B C 0.6448(9) 0.1840(8) 0.4441(4) 0.0439(7) Uani 0.192(5) 1 d D . P A 2
H67B H 0.669780 0.181060 0.419734 0.053 Uiso 0.192(5) 1 calc R . P A 2
C68B C 0.6305(8) 0.2515(8) 0.4607(4) 0.0466(7) Uani 0.192(5) 1 d D . P A 2
H68B H 0.641539 0.295219 0.446931 0.056 Uiso 0.192(5) 1 calc R . P A 2
C69B C 0.5995(10) 0.2543(9) 0.4981(4) 0.0399(7) Uani 0.192(5) 1 d D . P A 2
H69B H 0.592666 0.300130 0.510689 0.048 Uiso 0.192(5) 1 calc R . P A 2

loop_
_atom_site_aniso_label
_atom_site_aniso_U_11
_atom_site_aniso_U_22
_atom_site_aniso_U_33
_atom_site_aniso_U_23
_atom_site_aniso_U_13
_atom_site_aniso_U_12
N1 0.0239(6) 0.0248(6) 0.0200(5) -0.0002(4) 0.0006(4) -0.0013(5)
N2 0.0250(6) 0.0276(6) 0.0222(6) 0.0001(5) -0.0010(5) -0.0016(5)
C1 0.0251(7) 0.0266(7) 0.0203(6) -0.0014(5) 0.0011(5) 0.0002(6)
C2 0.0288(7) 0.0273(7) 0.0257(7) 0.0031(6) 0.0006(6) -0.0039(6)
C3 0.0298(7) 0.0266(7) 0.0233(7) 0.0033(5) 0.0005(5) -0.0011(6)
C4 0.0258(7) 0.0239(7) 0.0216(7) 0.0005(5) -0.0017(5) -0.0018(6)
C5 0.0274(7) 0.0267(7) 0.0218(7) -0.0003(5) 0.0010(5) -0.0004(6)
C6 0.0257(7) 0.0315(8) 0.0289(7) -0.0013(6) 0.0026(6) -0.0032(6)
C7 0.0310(8) 0.0302(8) 0.0290(7) -0.0034(6) -0.0008(6) -0.0045(6)
C8 0.0326(8) 0.0306(8) 0.0260(7) -0.0064(6) 0.0007(6) -0.0027(6)
C9 0.0268(7) 0.0288(7) 0.0237(7) -0.0012(6) 0.0007(5) 0.0002(6)
C10 0.0356(9) 0.0431(10) 0.0432(10) -0.0132(8) 0.0015(7) -0.0100(8)
C11 0.0270(7) 0.0345(8) 0.0253(7) -0.0057(6) 0.0027(6) -0.0013(6)
C12 0.0332(8) 0.0343(8) 0.0273(7) -0.0063(6) 0.0026(6) -0.0056(7)
C13 0.0355(9) 0.0528(11) 0.0392(9) 0.0093(8) -0.0025(7) -0.0093(8)
C14 0.0471(11) 0.0661(14) 0.0476(11) 0.0192(10) -0.0126(9) -0.0159(10)
C15 0.0634(13) 0.0582(13) 0.0335(9) 0.0084(9) 0.0016(9) -0.0214(10)
C16 0.0551(13) 0.0659(14) 0.0522(12) 0.0127(11) 0.0207(10) -0.0058(11)
C17 0.0441(11) 0.0583(13) 0.0505(11) 0.0116(10) 0.0147(9) 0.0047(9)
C18 0.0309(8) 0.0350(8) 0.0334(8) -0.0070(6) 0.0090(6) -0.0010(6)
C19 0.0588(12) 0.0458(10) 0.0386(9) -0.0128(8) 0.0081(8) 0.0029(9)
C20 0.0754(15) 0.0478(11) 0.0589(11) -0.0233(9) 0.0182(10) 0.0033(10)
C21 0.0631(13) 0.0381(10) 0.0747(13) -0.0041(8) 0.0226(10) 0.0052(9)
C22 0.0608(13) 0.0429(10) 0.0641(12) 0.0060(9) 0.0110(10) 0.0116(9)
C23 0.0450(10) 0.0405(9) 0.0437(9) -0.0013(7) 0.0042(7) 0.0058(8)
C24 0.0272(7) 0.0322(8) 0.0235(7) -0.0035(6) 0.0027(5) -0.0021(6)
C25 0.0334(8) 0.0319(8) 0.0297(8) -0.0029(6) 0.0097(6) -0.0054(6)
C26 0.0573(11) 0.0374(10) 0.0325(9) -0.0059(7) 0.0117(8) -0.0109(8)
C27 0.0694(14) 0.0344(10) 0.0482(11) -0.0122(8) 0.0219(10) -0.0106(9)
C28 0.0603(12) 0.0306(9) 0.0596(13) -0.0016(8) 0.0229(10) 0.0024(9)
C29 0.0696(14) 0.0399(11) 0.0515(12) 0.0025(9) -0.0006(10) 0.0121(10)
C30 0.0568(11) 0.0358(9) 0.0388(9) -0.0059(7) -0.0035(8) 0.0061(8)
C31 0.0342(8) 0.0318(8) 0.0240(7) -0.0048(6) 0.0045(6) -0.0048(6)
C32 0.0331(8) 0.0354(9) 0.0317(8) -0.0069(6) 0.0046(6) -0.0042(7)
C33 0.0373(9) 0.0448(10) 0.0406(9) -0.0136(8) 0.0125(7) -0.0113(8)
C34 0.0545(11) 0.0517(11) 0.0339(9) -0.0062(8) 0.0162(8) -0.0187(9)
C35 0.0649(13) 0.0536(12) 0.0344(9) 0.0121(8) 0.0047(9) -0.0082(10)
C36 0.0429(9) 0.0473(10) 0.0343(9) 0.0057(8) 0.0035(7) 0.0011(8)
C37 0.0248(7) 0.0287(7) 0.0234(7) 0.0010(5) -0.0019(5) -0.0031(6)
C38 0.0264(7) 0.0304(8) 0.0253(7) 0.0006(6) 0.0017(6) -0.0022(6)
C39 0.0254(7) 0.0371(8) 0.0292(8) 0.0009(6) -0.0012(6) 0.0022(6)
C40 0.0277(7) 0.0394(9) 0.0271(7) 0.0009(6) -0.0031(6) -0.0009(7)
C41 0.0304(8) 0.0345(8) 0.0251(7) -0.0035(6) -0.0020(6) 0.0000(6)
C42 0.0266(7) 0.0298(8) 0.0269(7) -0.0014(6) -0.0015(6) -0.0007(6)
C43 0.0289(8) 0.0587(12) 0.0297(8) -0.0039(7) -0.0057(6) 0.0029(8)
C44 0.0263(7) 0.0355(8) 0.0260(7) -0.0024(6) 0.0007(6) 0.0006(6)
C45 0.0378(9) 0.0403(9) 0.0264(8) -0.0037(6) 0.0001(6) 0.0060(7)
C46 0.0522(11) 0.0418(10) 0.0398(10) -0.0020(8) 0.0009(8) 0.0014(8)
C47 0.0806(16) 0.0406(11) 0.0508(12) 0.0005(9) -0.0027(11) 0.0099(11)
C48 0.0667(14) 0.0594(14) 0.0522(12) -0.0087(10) -0.0046(10) 0.0298(12)
C49 0.0451(11) 0.0717(15) 0.0492(11) -0.0023(10) 0.0037(9) 0.0203(11)
C50 0.0364(9) 0.0527(11) 0.0423(10) 0.0013(8) 0.0019(8) 0.0081(8)
C51 0.0292(8) 0.0394(9) 0.0292(8) -0.0004(7) 0.0038(6) 0.0037(7)
C52 0.0667(13) 0.0484(11) 0.0304(9) -0.0043(8) 0.0086(8) -0.0071(10)
C53 0.0895(17) 0.0609(14) 0.0295(9) -0.0024(9) 0.0116(10) -0.0084(12)
C54 0.0740(15) 0.0527(12) 0.0387(10) 0.0079(9) 0.0166(10) -0.0021(11)
C55 0.0631(13) 0.0447(11) 0.0443(11) 0.0011(8) 0.0117(9) -0.0088(10)
C56 0.0431(10) 0.0455(10) 0.0318(8) -0.0008(7) 0.0043(7) -0.0041(8)
C57 0.0300(7) 0.0335(8) 0.0276(7) -0.0055(6) -0.0057(6) 0.0041(6)
Cu1 0.03429(14) 0.02896(14) 0.03041(14) 0.00698(9) -0.00477(9) -0.00261(9)
O1 0.0525(8) 0.0439(7) 0.0330(6) 0.0085(5) 0.0026(5) 0.0032(6)
O2 0.0449(7) 0.0304(6) 0.0403(7) 0.0037(5) -0.0028(5) 0.0002(5)
C58A 0.0392(19) 0.0339(9) 0.031(2) -0.0045(11) -0.0018(12) 0.0090(14)
C59A 0.047(2) 0.0406(13) 0.0460(11) -0.0011(10) -0.0073(16) 0.0110(14)
C60A 0.063(2) 0.0463(16) 0.0520(14) 0.0080(12) 0.0029(17) 0.0205(18)
C61A 0.068(2) 0.0367(13) 0.061(2) 0.0116(14) 0.0153(16) 0.0124(15)
C62A 0.0509(17) 0.0365(12) 0.065(2) 0.0026(13) 0.0058(14) 0.0007(12)
C63A 0.0440(14) 0.0364(10) 0.0400(17) 0.0021(12) -0.0022(12) 0.0008(10)
C64A 0.0227(13) 0.0356(18) 0.0304(8) -0.0045(15) -0.0046(8) 0.0025(15)
C65A 0.0299(10) 0.0402(18) 0.0423(13) -0.0132(12) 0.0060(9) -0.0119(13)
C66A 0.0313(11) 0.059(2) 0.0454(15) -0.0212(16) 0.0076(10) -0.0107(15)
C67A 0.0334(11) 0.065(2) 0.0336(10) 0.0028(15) 0.0032(8) 0.0062(15)
C68A 0.0435(15) 0.0475(18) 0.0488(14) 0.0107(13) 0.0082(11) 0.0074(13)
C69A 0.0420(16) 0.0338(18) 0.0440(13) 0.0000(11) 0.0043(11) 0.0068(12)
C70 0.0813(17) 0.0672(15) 0.0380(11) 0.0135(10) 0.0052(11) -0.0078(13)
C71 0.0496(11) 0.0486(11) 0.0361(9) 0.0129(8) -0.0051(8) -0.0067(9)
C72 0.0560(12) 0.0391(10) 0.0433(10) 0.0158(8) -0.0067(9) -0.0047(9)
C73 0.0405(9) 0.0321(9) 0.0507(11) 0.0086(8) -0.0108(8) -0.0033(7)
C74 0.0634(13) 0.0331(10) 0.0705(14) 0.0060(9) -0.0095(11) 0.0023(9)
C58B 0.0392(19) 0.0339(9) 0.031(2) -0.0045(11) -0.0018(12) 0.0090(14)
C59B 0.047(2) 0.0406(13) 0.0460(11) -0.0011(10) -0.0073(16) 0.0110(14)
C60B 0.063(2) 0.0463(16) 0.0520(14) 0.0080(12) 0.0029(17) 0.0205(18)
C61B 0.068(2) 0.0367(13) 0.061(2) 0.0116(14) 0.0153(16) 0.0124(15)
C62B 0.0509(17) 0.0365(12) 0.065(2) 0.0026(13) 0.0058(14) 0.0007(12)
C63B 0.0440(14) 0.0364(10) 0.0400(17) 0.0021(12) -0.0022(12) 0.0008(10)
C64B 0.0227(13) 0.0356(18) 0.0304(8) -0.0045(15) -0.0046(8) 0.0025(15)
C65B 0.0299(10) 0.0402(18) 0.0423(13) -0.0132(12) 0.0060(9) -0.0119(13)
C66B 0.0313(11) 0.059(2) 0.0454(15) -0.0212(16) 0.0076(10) -0.0107(15)
C67B 0.0334(11) 0.065(2) 0.0336(10) 0.0028(15) 0.0032(8) 0.0062(15)
C68B 0.0435(15) 0.0475(18) 0.0488(14) 0.0107(13) 0.0082(11) 0.0074(13)
C69B 0.0420(16) 0.0338(18) 0.0440(13) 0.0000(11) 0.0043(11) 0.0068(12)

loop_
_atom_type_symbol
_atom_type_description
_atom_type_scat_dispersion_real
_atom_type_scat_dispersion_imag
_atom_type_scat_source
C C 0.0181 0.0091 'International Tables Vol C Tables 4.2.6.8 and 6.1.1.4'
H H 0.0000 0.0000 'International Tables Vol C Tables 4.2.6.8 and 6.1.1.4'
Cu Cu -1.9646 0.5888 'International Tables Vol C Tables 4.2.6.8 and 6.1.1.4'
N N 0.0311 0.0180 'International Tables Vol C Tables 4.2.6.8 and 6.1.1.4'
O O 0.0492 0.0322 'International Tables Vol C Tables 4.2.6.8 and 6.1.1.4'

loop_
_exptl_crystal_face_index_h
_exptl_crystal_face_index_k
_exptl_crystal_face_index_l
_exptl_crystal_face_perp_dist
-5 -6 17 0.0251
1 -8 16 0.0383
0 3 -21 0.0472
1 -10 -13 0.0426
0 9 -13 0.0606
1 10 12 0.0628
-4 -9 -11 0.0433
8 7 9 0.0892
10 -5 -6 0.1077
-7 -8 -10 0.0476
-11 4 6 0.1071

loop_
_geom_angle_atom_site_label_1
_geom_angle_atom_site_label_2
_geom_angle_atom_site_label_3
_geom_angle
_geom_angle_site_symmetry_1
_geom_angle_site_symmetry_3
_geom_angle_publ_flag
C1 N1 C3 111.57(12) . . ?
C1 N1 C4 122.53(12) . . ?
C3 N1 C4 125.73(12) . . ?
C1 N2 C2 111.87(12) . . ?
C1 N2 C37 121.05(13) . . ?
C2 N2 C37 126.88(13) . . ?
N1 C1 Cu1 132.38(11) . . ?
N2 C1 N1 103.41(13) . . ?
N2 C1 Cu1 124.21(11) . . ?
C3 C2 N2 106.58(13) . . ?
C2 C3 N1 106.57(13) . . ?
C5 C4 N1 119.09(13) . . ?
C9 C4 N1 118.59(13) . . ?
C9 C4 C5 122.26(14) . . ?
C4 C5 C24 120.62(13) . . ?
C6 C5 C4 117.37(13) . . ?
C6 C5 C24 122.01(13) . . ?
C5 C6 C7 122.07(14) . . ?
C6 C7 C10 121.26(15) . . ?
C8 C7 C6 118.65(14) . . ?
C8 C7 C10 120.03(15) . . ?
C7 C8 C9 121.68(14) . . ?
C4 C9 C11 121.32(14) . . ?
C8 C9 C4 117.96(14) . . ?
C8 C9 C11 120.71(14) . . ?
C12 C11 C9 113.73(13) . . ?
C12 C11 C18 113.50(13) . . ?
C18 C11 C9 110.39(13) . . ?
C13 C12 C11 124.03(15) . . ?
C13 C12 C17 117.50(17) . . ?
C17 C12 C11 118.40(16) . . ?
C12 C13 C14 120.61(19) . . ?
C15 C14 C13 120.3(2) . . ?
C16 C15 C14 119.60(19) . . ?
C15 C16 C17 120.3(2) . . ?
C16 C17 C12 121.6(2) . . ?
C19 C18 C11 122.55(17) . . ?
C23 C18 C11 118.84(15) . . ?
C23 C18 C19 118.61(18) . . ?
C18 C19 C20 119.9(2) . . ?
C21 C20 C19 121.3(2) . . ?
C22 C21 C20 118.6(2) . . ?
C21 C22 C23 120.4(2) . . ?
C18 C23 C22 121.2(2) . . ?
C25 C24 C5 113.99(13) . . ?
C25 C24 C31 111.34(13) . . ?
C31 C24 C5 112.20(13) . . ?
C26 C25 C24 118.47(16) . . ?
C30 C25 C24 123.57(15) . . ?
C30 C25 C26 117.88(17) . . ?
C27 C26 C25 121.3(2) . . ?
C26 C27 C28 120.43(19) . . ?
C29 C28 C27 119.10(19) . . ?
C28 C29 C30 120.1(2) . . ?
C25 C30 C29 121.17(19) . . ?
C32 C31 C24 122.00(15) . . ?
C36 C31 C24 119.16(15) . . ?
C36 C31 C32 118.84(16) . . ?
C31 C32 C33 120.69(18) . . ?
C34 C33 C32 120.08(18) . . ?
C33 C34 C35 119.70(17) . . ?
C34 C35 C36 120.3(2) . . ?
C31 C36 C35 120.34(19) . . ?
C38 C37 N2 119.35(13) . . ?
C42 C37 N2 118.42(13) . . ?
C42 C37 C38 122.19(14) . . ?
C37 C38 C44 119.53(14) . . ?
C39 C38 C37 117.75(14) . . ?
C39 C38 C44 122.69(14) . . ?
C38 C39 C40 121.91(15) . . ?
C39 C40 C43 121.49(15) . . ?
C41 C40 C39 118.58(14) . . ?
C41 C40 C43 119.92(15) . . ?
C40 C41 C42 121.68(15) . . ?
C37 C42 C57 120.54(14) . . ?
C41 C42 C37 117.87(14) . . ?
C41 C42 C57 121.40(14) . . ?
C45 C44 C38 113.27(13) . . ?
C45 C44 C51 111.37(13) . . ?
C51 C44 C38 111.65(14) . . ?
C46 C45 C44 119.79(17) . . ?
C46 C45 C50 118.59(18) . . ?
C50 C45 C44 121.62(17) . . ?
C45 C46 C47 120.3(2) . . ?
C48 C47 C46 120.4(2) . . ?
C47 C48 C49 120.1(2) . . ?
C48 C49 C50 119.8(2) . . ?
C49 C50 C45 120.8(2) . . ?
C52 C51 C44 117.94(17) . . ?
C56 C51 C44 123.25(15) . . ?
C56 C51 C52 118.79(17) . . ?
C53 C52 C51 120.5(2) . . ?
C52 C53 C54 120.6(2) . . ?
C55 C54 C53 119.3(2) . . ?
C54 C55 C56 120.3(2) . . ?
C51 C56 C55 120.60(18) . . ?
C42 C57 C64A 111.9(2) . . ?
C42 C57 C58B 114.2(10) . . ?
C58A C57 C42 107.5(2) . . ?
C58A C57 C64A 117.5(3) . . ?
C64B C57 C42 116.0(9) . . ?
C64B C57 C58B 107.7(15) . . ?
C1 Cu1 O1 130.91(6) . . ?
C1 Cu1 O2 135.76(6) . . ?
O2 Cu1 O1 93.01(6) . . ?
C71 O1 Cu1 124.79(14) . . ?
C73 O2 Cu1 124.86(13) . . ?
C59A C58A C57 120.5(3) . . ?
C63A C58A C57 122.0(3) . . ?
C63A C58A C59A 117.4(3) . . ?
C60A C59A C58A 121.3(3) . . ?
C61A C60A C59A 120.3(3) . . ?
C60A C61A C62A 119.6(3) . . ?
C63A C62A C61A 120.0(3) . . ?
C62A C63A C58A 121.4(3) . . ?
C65A C64A C57 122.3(2) . . ?
C65A C64A C69A 118.7(3) . . ?
C69A C64A C57 119.0(2) . . ?
C64A C65A C66A 120.3(3) . . ?
C67A C66A C65A 120.4(2) . . ?
C66A C67A C68A 119.3(2) . . ?
C69A C68A C67A 120.7(3) . . ?
C68A C69A C64A 120.6(3) . . ?
O1 C71 C70 115.0(2) . . ?
O1 C71 C72 125.43(19) . . ?
C72 C71 C70 119.54(19) . . ?
C71 C72 C73 125.64(18) . . ?
O2 C73 C72 125.99(19) . . ?
O2 C73 C74 114.85(19) . . ?
C72 C73 C74 119.16(18) . . ?
C59B C58B C57 119.4(13) . . ?
C63B C58B C57 119.2(12) . . ?
C63B C58B C59B 121.4(18) . . ?
C58B C59B C60B 117.9(15) . . ?
C61B C60B C59B 122.7(13) . . ?
C60B C61B C62B 116.6(12) . . ?
C63B C62B C61B 122.0(12) . . ?
C58B C63B C62B 118.5(15) . . ?
C65B C64B C57 126.6(14) . . ?
C69B C64B C57 112.4(11) . . ?
C69B C64B C65B 120.9(17) . . ?
C64B C65B C66B 118.2(14) . . ?
C67B C66B C65B 121.5(13) . . ?
C66B C67B C68B 119.9(13) . . ?
C67B C68B C69B 118.9(12) . . ?
C64B C69B C68B 120.4(15) . . ?

loop_
_geom_bond_atom_site_label_1
_geom_bond_atom_site_label_2
_geom_bond_distance
_geom_bond_site_symmetry_2
_geom_bond_publ_flag
N1 C1 1.3636(19) . ?
N1 C3 1.392(2) . ?
N1 C4 1.4373(19) . ?
N2 C1 1.362(2) . ?
N2 C2 1.388(2) . ?
N2 C37 1.4405(19) . ?
C1 Cu1 1.8576(15) . ?
C2 C3 1.346(2) . ?
C4 C5 1.404(2) . ?
C4 C9 1.396(2) . ?
C5 C6 1.393(2) . ?
C5 C24 1.529(2) . ?
C6 C7 1.394(2) . ?
C7 C8 1.389(2) . ?
C7 C10 1.512(2) . ?
C8 C9 1.395(2) . ?
C9 C11 1.530(2) . ?
C11 C12 1.526(2) . ?
C11 C18 1.529(2) . ?
C12 C13 1.386(3) . ?
C12 C17 1.391(3) . ?
C13 C14 1.399(3) . ?
C14 C15 1.378(3) . ?
C15 C16 1.362(4) . ?
C16 C17 1.383(3) . ?
C18 C19 1.389(3) . ?
C18 C23 1.381(3) . ?
C19 C20 1.390(3) . ?
C20 C21 1.387(4) . ?
C21 C22 1.373(4) . ?
C22 C23 1.393(3) . ?
C24 C25 1.524(2) . ?
C24 C31 1.527(2) . ?
C25 C26 1.392(2) . ?
C25 C30 1.381(3) . ?
C26 C27 1.384(3) . ?
C27 C28 1.385(3) . ?
C28 C29 1.381(3) . ?
C29 C30 1.400(3) . ?
C31 C32 1.391(2) . ?
C31 C36 1.390(3) . ?
C32 C33 1.394(2) . ?
C33 C34 1.381(3) . ?
C34 C35 1.384(3) . ?
C35 C36 1.395(3) . ?
C37 C38 1.401(2) . ?
C37 C42 1.397(2) . ?
C38 C39 1.389(2) . ?
C38 C44 1.524(2) . ?
C39 C40 1.395(2) . ?
C40 C41 1.392(2) . ?
C40 C43 1.508(2) . ?
C41 C42 1.394(2) . ?
C42 C57 1.524(2) . ?
C44 C45 1.521(2) . ?
C44 C51 1.523(2) . ?
C45 C46 1.385(3) . ?
C45 C50 1.399(3) . ?
C46 C47 1.393(3) . ?
C47 C48 1.373(4) . ?
C48 C49 1.381(4) . ?
C49 C50 1.381(3) . ?
C51 C52 1.388(3) . ?
C51 C56 1.385(3) . ?
C52 C53 1.383(3) . ?
C53 C54 1.383(4) . ?
C54 C55 1.378(3) . ?
C55 C56 1.389(3) . ?
C57 C58A 1.519(5) . ?
C57 C64A 1.542(5) . ?
C57 C58B 1.55(2) . ?
C57 C64B 1.50(2) . ?
Cu1 O1 1.9772(13) . ?
Cu1 O2 1.9596(13) . ?
O1 C71 1.272(2) . ?
O2 C73 1.270(2) . ?
C58A C59A 1.394(4) . ?
C58A C63A 1.389(4) . ?
C59A C60A 1.390(4) . ?
C60A C61A 1.364(5) . ?
C61A C62A 1.389(4) . ?
C62A C63A 1.385(4) . ?
C64A C65A 1.386(4) . ?
C64A C69A 1.391(3) . ?
C65A C66A 1.405(4) . ?
C66A C67A 1.373(4) . ?
C67A C68A 1.385(4) . ?
C68A C69A 1.384(3) . ?
C70 C71 1.514(3) . ?
C71 C72 1.391(3) . ?
C72 C73 1.393(3) . ?
C73 C74 1.504(3) . ?
C58B C59B 1.382(10) . ?
C58B C63B 1.378(10) . ?
C59B C60B 1.385(10) . ?
C60B C61B 1.382(9) . ?
C61B C62B 1.385(9) . ?
C62B C63B 1.383(9) . ?
C64B C65B 1.383(10) . ?
C64B C69B 1.383(9) . ?
C65B C66B 1.391(9) . ?
C66B C67B 1.380(9) . ?
C67B C68B 1.384(9) . ?
C68B C69B 1.395(10) . ?

loop_
_exptl_oxdiff_crystal_face_indexfrac_h
_exptl_oxdiff_crystal_face_indexfrac_k
_exptl_oxdiff_crystal_face_indexfrac_l
_exptl_oxdiff_crystal_face_x
_exptl_oxdiff_crystal_face_y
_exptl_oxdiff_crystal_face_z
-4.7916 -6.1721 16.6655 -0.1829 0.9831 0.0091
1.4046 -8.0658 16.0071 -0.6415 0.7498 -0.1622
0.1148 2.7028 -21.4969 0.5294 -0.7701 -0.3559
0.5417 -9.6465 -12.8614 0.0154 -0.0248 -0.9996
-0.2519 9.4095 -13.4791 0.5383 -0.7814 0.3156
0.9260 9.8236 12.3120 -0.1005 -0.0679 0.9926
-4.3997 -9.1765 -11.4472 0.3368 0.2306 -0.9129
8.1155 7.2704 8.9990 -0.5851 -0.4018 0.7045
10.3511 -4.9086 -6.3165 -0.6930 -0.4777 -0.5399
-7.3294 -7.8145 -9.6937 0.5331 0.3659 -0.7629
-10.7357 4.3169 5.5799 0.7217 0.4974 0.4814
